data_1546745
loop_
_publ_author_name
'Ma, Wangyang'
'yu, chao'
'Chi, Yue'
'Chen, Tianyang'
'Wang, Lianjun'
'Yin, Jianhao'
'Wei, Baosheng'
'Xu, Ling'
'Zhang, Wen-Xiong'
'Xi, Zhenfeng'

_publ_section_title
;
 Formation and Ligand-Based Reductivity of Bridged Bis-alkylidene
 Scandium(III) Complexes
;
_journal_name_full 'Chem. Sci.'
_journal_paper_doi 10.1039/C7SC02018J
_journal_year 2017
_chemical_formula_moiety 'C38 H60 Cl2 Li O4 Sc Si2'
_chemical_formula_sum 'C38 H60 Cl2 Li O4 Sc Si2'
_chemical_formula_weight 759.84
_chemical_name_systematic
;
 ?
;
_space_group_crystal_system triclinic
_space_group_IT_number 2
_space_group_name_Hall '-P 1'
_space_group_name_H-M_alt 'P -1'
_symmetry_space_group_name_Hall '-P 1'
_symmetry_space_group_name_H-M 'P -1'
_atom_sites_solution_hydrogens geom
_atom_sites_solution_primary iterative
_audit_block_doi 10.5517/ccdc.csd.cc1mh90f
_audit_creation_date 2016-12-03
_audit_creation_method
;
Olex2 1.2
(compiled 2016.02.19 svn.r3266 for OlexSys, GUI svn.r5155)
;
_audit_update_record
;
2016-12-05 deposited with the CCDC.
2017-07-31 downloaded from the CCDC.
;
_cell_angle_alpha 89.102(12)
_cell_angle_beta 69.720(16)
_cell_angle_gamma 89.532(10)
_cell_formula_units_Z 2
_cell_length_a 12.5970(16)
_cell_length_b 13.4393(15)
_cell_length_c 15.161(3)
_cell_measurement_reflns_used 1784
_cell_measurement_temperature 180.01(10)
_cell_measurement_theta_max 23.4210
_cell_measurement_theta_min 3.0060
_cell_volume 2407.3(7)
_computing_cell_refinement
;
CrysAlisPro, Agilent Technologies,
Version 1.171.36.32 (release 02-08-2013 CrysAlis171 .NET)
(compiled Aug  2 2013,16:46:58)
;
_computing_data_collection
;
CrysAlisPro, Agilent Technologies,
Version 1.171.36.32 (release 02-08-2013 CrysAlis171 .NET)
(compiled Aug  2 2013,16:46:58)
;
_computing_data_reduction
;
CrysAlisPro, Agilent Technologies,
Version 1.171.36.32 (release 02-08-2013 CrysAlis171 .NET)
(compiled Aug  2 2013,16:46:58)
;
_computing_molecular_graphics 'Olex2 (Dolomanov et al., 2009)'
_computing_publication_material 'Olex2 (Dolomanov et al., 2009)'
_computing_structure_refinement 'ShelXL (Sheldrick, 2015)'
_computing_structure_solution
;
Superflip (Palatinus & Chapuis, 2007;Palatinus & van der Lee, 2008;
Palatinus et al., 2012)
;
_diffrn_ambient_temperature 180.01(10)
_diffrn_detector_area_resol_mean 10.3914
_diffrn_measured_fraction_theta_full 0.884
_diffrn_measured_fraction_theta_max 0.908
_diffrn_measurement_details
;
#__ type_ start__ end____ width___ exp.time_
  1 omega  -63.00   30.00   1.0000   10.0000
omega____ theta____ kappa____ phi______ frames
    -       10.7017  -57.0000  150.0000 93

#__ type_ start__ end____ width___ exp.time_
  2 omega  -15.00   88.00   1.0000   10.0000
omega____ theta____ kappa____ phi______ frames
    -       10.7017   77.0000  -90.0000 103

#__ type_ start__ end____ width___ exp.time_
  3 omega  -78.00   18.00   1.0000   10.0000
omega____ theta____ kappa____ phi______ frames
    -      -11.7954  -57.0000    0.0000 96
;
_diffrn_measurement_device_type 'SuperNova, Dual, Cu at zero, Atlas'
_diffrn_measurement_method '\w scans'
_diffrn_orient_matrix_UB_11 0.0219227000
_diffrn_orient_matrix_UB_12 0.0455003000
_diffrn_orient_matrix_UB_13 0.0093758000
_diffrn_orient_matrix_UB_21 0.0302873000
_diffrn_orient_matrix_UB_22 -0.0263917000
_diffrn_orient_matrix_UB_23 0.0246188000
_diffrn_orient_matrix_UB_31 0.0469628000
_diffrn_orient_matrix_UB_32 -0.0044224000
_diffrn_orient_matrix_UB_33 -0.0423448000
_diffrn_radiation_monochromator mirror
_diffrn_radiation_type MoK\a
_diffrn_radiation_wavelength 0.71073
_diffrn_reflns_av_unetI/netI 0.2377
_diffrn_reflns_Laue_measured_fraction_full 0.884
_diffrn_reflns_Laue_measured_fraction_max 0.908
_diffrn_reflns_point_group_measured_fraction_full 0.884
_diffrn_reflns_point_group_measured_fraction_max 0.908
_diffrn_reflns_theta_full 25.242
_diffrn_reflns_theta_max 25.025
_diffrn_reflns_theta_min 3.013
_diffrn_source 'SuperNova (Mo) X-ray Source'
_exptl_absorpt_coefficient_mu 0.344
_exptl_absorpt_correction_T_max 1.00000
_exptl_absorpt_correction_T_min 0.01423
_exptl_absorpt_correction_type multi-scan
_exptl_absorpt_process_details
;
CrysAlisPro, Agilent Technologies,
Version 1.171.36.32 (release 02-08-2013 CrysAlis171 .NET)
(compiled Aug  2 2013,16:46:58)
Empirical absorption correction using spherical harmonics,
 implemented in SCALE3 ABSPACK scaling algorithm.
;
_exptl_crystal_density_diffrn 1.048
_exptl_crystal_F_000 812
_exptl_crystal_size_max 0.15
_exptl_crystal_size_mid 0.15
_exptl_crystal_size_min 0.1
_refine_diff_density_max 0.470
_refine_diff_density_min -0.291
_refine_diff_density_rms 0.056
_refine_ls_extinction_method none
_refine_ls_goodness_of_fit_ref 0.852
_refine_ls_hydrogen_treatment constr
_refine_ls_matrix_type full
_refine_ls_number_parameters 439
_refine_ls_number_reflns 7687
_refine_ls_number_restraints 0
_refine_ls_restrained_S_all 0.852
_refine_ls_R_factor_all 0.1991
_refine_ls_R_factor_gt 0.0878
_refine_ls_shift/su_max 0.000
_refine_ls_shift/su_mean 0.000
_refine_ls_structure_factor_coef Fsqd
_refine_ls_weighting_details 'w=1/[\s^2^(Fo^2^)+(0.0400P)^2^] where P=(Fo^2^+2Fc^2^)/3'
_refine_ls_weighting_scheme calc
_refine_ls_wR_factor_gt 0.1534
_refine_ls_wR_factor_ref 0.1937
_reflns_Friedel_coverage 0.000
_reflns_number_gt 3006
_reflns_number_total 7687
_reflns_threshold_expression 'I > 2\s(I)'
_cod_data_source_file c7sc02018j2.cif
_cod_data_source_block exp_6852-sr
_cod_database_code 1546745
_shelxl_version_number 2014-3
_chemical_oxdiff_formula 'Sc Si C H Cl Li'
_shelx_space_group_comment
;
The symmetry employed for this shelxl refinement is uniquely defined
by the following loop, which should always be used as a source of
symmetry information in preference to the above space-group names.
They are only intended as comments.
;
_shelx_estimated_absorpt_t_max 0.966
_shelx_estimated_absorpt_t_min 0.950
_reflns_odcompleteness_completeness 99.67
_reflns_odcompleteness_iscentric 1
_reflns_odcompleteness_theta 25.97
_olex2_refinement_description
;
1. Fixed Uiso
 At 1.2 times of:
  All C(H) groups, All C(H,H) groups
 At 1.5 times of:
  All C(H,H,H) groups
2.a Secondary CH2 refined with riding coordinates:
 C23(H23A,H23B), C24(H24A,H24B), C25(H25A,H25B), C26(H26A,H26B), C27(H27A,
 H27B), C28(H28A,H28B), C29(H29A,H29B), C30(H30A,H30B), C31(H31A,H31B),
 C32(H32A,H32B), C33(H33A,H33B), C34(H34A,H34B), C35(H35A,H35B), C36(H36A,H36B),
  C37(H37A,H37B), C38(H38A,H38B)
2.b Aromatic/amide H refined with riding coordinates:
 C6(H6), C7(H7), C8(H8), C9(H9), C10(H10), C12(H12), C13(H13), C14(H14),
 C15(H15), C16(H16)
2.c Idealised Me refined as rotating group:
 C17(H17A,H17B,H17C), C18(H18A,H18B,H18C), C19(H19A,H19B,H19C), C20(H20A,H20B,
 H20C), C21(H21A,H21B,H21C), C22(H22A,H22B,H22C)
;
_olex2_submission_special_instructions 'No special instructions were received'

loop_
_space_group_symop_operation_xyz
'x, y, z'
'-x, -y, -z'

loop_
_atom_site_label
_atom_site_type_symbol
_atom_site_fract_x
_atom_site_fract_y
_atom_site_fract_z
_atom_site_U_iso_or_equiv
_atom_site_adp_type
_atom_site_occupancy
_atom_site_site_symmetry_order
_atom_site_calc_flag
_atom_site_refinement_flags_posn
Sc1 Sc 0.82091(7) 0.79953(7) 0.82585(6) 0.0407(3) Uani 1 1 d .
Li1 Li 0.8738(8) 1.0234(8) 0.6950(7) 0.064(3) Uani 1 1 d .
Si1 Si 0.71280(14) 0.83002(14) 1.08031(12) 0.0678(5) Uani 1 1 d .
Si2 Si 0.88395(14) 0.57063(12) 0.68883(10) 0.0572(5) Uani 1 1 d .
C1 C 0.7595(4) 0.7457(4) 0.9784(3) 0.0442(12) Uani 1 1 d .
C2 C 0.7589(4) 0.6462(4) 0.9788(3) 0.0446(13) Uani 1 1 d .
C3 C 0.7953(4) 0.5861(4) 0.8898(3) 0.0429(12) Uani 1 1 d .
C4 C 0.8335(3) 0.6327(4) 0.8031(3) 0.0404(12) Uani 1 1 d .
C5 C 0.7851(5) 0.4762(4) 0.9006(3) 0.0560(15) Uani 1 1 d .
C6 C 0.8669(7) 0.4158(6) 0.9125(5) 0.089(2) Uani 1 1 d .
H6 H 0.9335 0.4451 0.9163 0.107 Uiso 1 1 calc R
C7 C 0.8560(9) 0.3136(7) 0.9194(5) 0.111(3) Uani 1 1 d .
H7 H 0.9154 0.2744 0.9271 0.133 Uiso 1 1 calc R
C8 C 0.7675(13) 0.2707(7) 0.9155(6) 0.134(5) Uani 1 1 d .
H8 H 0.7617 0.2002 0.9201 0.161 Uiso 1 1 calc R
C9 C 0.6803(12) 0.3266(8) 0.9045(7) 0.143(5) Uani 1 1 d .
H9 H 0.6148 0.2957 0.9002 0.172 Uiso 1 1 calc R
C10 C 0.6915(6) 0.4281(5) 0.9001(4) 0.093(3) Uani 1 1 d .
H10 H 0.6298 0.4669 0.8964 0.112 Uiso 1 1 calc R
C11 C 0.7285(5) 0.5872(4) 1.0694(4) 0.0630(16) Uani 1 1 d .
C12 C 0.8099(8) 0.5691(7) 1.1095(6) 0.117(3) Uani 1 1 d .
H12 H 0.8852 0.5916 1.0784 0.140 Uiso 1 1 calc R
C13 C 0.7819(13) 0.5165(8) 1.1983(7) 0.155(5) Uani 1 1 d .
H13 H 0.8369 0.4986 1.2256 0.186 Uiso 1 1 calc R
C14 C 0.6645(18) 0.4935(10) 1.2417(9) 0.183(8) Uani 1 1 d .
H14 H 0.6368 0.4708 1.3052 0.219 Uiso 1 1 calc R
C15 C 0.5989(14) 0.5025(10) 1.1983(8) 0.176(7) Uani 1 1 d .
H15 H 0.5267 0.4723 1.2252 0.211 Uiso 1 1 calc R
C16 C 0.6209(7) 0.5522(6) 1.1150(4) 0.116(4) Uani 1 1 d .
H16 H 0.5630 0.5625 1.0890 0.139 Uiso 1 1 calc R
C17 C 0.9035(8) 0.4359(6) 0.6831(5) 0.126(3) Uani 1 1 d .
H17A H 0.9667 0.4176 0.7039 0.190 Uiso 1 1 calc GR
H17B H 0.9201 0.4143 0.6183 0.190 Uiso 1 1 calc GR
H17C H 0.8343 0.4034 0.7242 0.190 Uiso 1 1 calc GR
C18 C 1.0283(6) 0.6215(6) 0.6208(5) 0.099(2) Uani 1 1 d .
H18A H 1.0768 0.6155 0.6591 0.148 Uiso 1 1 calc GR
H18B H 1.0217 0.6917 0.6050 0.148 Uiso 1 1 calc GR
H18C H 1.0617 0.5837 0.5629 0.148 Uiso 1 1 calc GR
C19 C 0.7928(6) 0.6077(7) 0.6225(4) 0.099(3) Uani 1 1 d .
H19A H 0.8156 0.5716 0.5632 0.148 Uiso 1 1 calc GR
H19B H 0.8001 0.6794 0.6093 0.148 Uiso 1 1 calc GR
H19C H 0.7139 0.5919 0.6596 0.148 Uiso 1 1 calc GR
C20 C 0.8360(6) 0.9110(7) 1.0763(5) 0.119(3) Uani 1 1 d .
H20A H 0.9026 0.8692 1.0686 0.178 Uiso 1 1 calc GR
H20B H 0.8170 0.9479 1.1350 0.178 Uiso 1 1 calc GR
H20C H 0.8526 0.9580 1.0232 0.178 Uiso 1 1 calc GR
C21 C 0.6559(7) 0.7753(7) 1.2036(4) 0.116(3) Uani 1 1 d .
H21A H 0.5841 0.7416 1.2130 0.174 Uiso 1 1 calc GR
H21B H 0.6436 0.8287 1.2494 0.174 Uiso 1 1 calc GR
H21C H 0.7106 0.7274 1.2123 0.174 Uiso 1 1 calc GR
C22 C 0.5931(6) 0.9072(7) 1.0715(5) 0.110(3) Uani 1 1 d .
H22A H 0.6172 0.9428 1.0109 0.165 Uiso 1 1 calc GR
H22B H 0.5704 0.9554 1.1226 0.165 Uiso 1 1 calc GR
H22C H 0.5289 0.8641 1.0764 0.165 Uiso 1 1 calc GR
C23 C 1.0449(4) 0.7294(5) 0.8661(5) 0.078(2) Uani 1 1 d .
H23A H 1.0484 0.6635 0.8369 0.093 Uiso 1 1 calc R
H23B H 1.0030 0.7233 0.9345 0.093 Uiso 1 1 calc R
C24 C 1.1594(5) 0.7706(7) 0.8466(6) 0.107(3) Uani 1 1 d .
H24A H 1.1604 0.8086 0.9018 0.128 Uiso 1 1 calc R
H24B H 1.2144 0.7152 0.8369 0.128 Uiso 1 1 calc R
C25 C 1.1918(7) 0.8320(8) 0.7684(8) 0.139(4) Uani 1 1 d .
H25A H 1.2223 0.7937 0.7097 0.167 Uiso 1 1 calc R
H25B H 1.2486 0.8814 0.7708 0.167 Uiso 1 1 calc R
C26 C 1.0801(5) 0.8810(6) 0.7775(6) 0.109(3) Uani 1 1 d .
H26A H 1.0674 0.9409 0.8170 0.131 Uiso 1 1 calc R
H26B H 1.0775 0.9003 0.7150 0.131 Uiso 1 1 calc R
C27 C 0.5997(6) 0.8730(6) 0.7759(7) 0.122(3) Uani 1 1 d .
H27A H 0.6465 0.8820 0.7088 0.146 Uiso 1 1 calc R
H27B H 0.5906 0.9382 0.8073 0.146 Uiso 1 1 calc R
C28 C 0.4900(9) 0.8307(9) 0.7858(12) 0.226(8) Uani 1 1 d .
H28A H 0.4314 0.8835 0.8037 0.272 Uiso 1 1 calc R
H28B H 0.4925 0.8033 0.7249 0.272 Uiso 1 1 calc R
C29 C 0.4632(6) 0.7585(8) 0.8516(6) 0.124(4) Uani 1 1 d .
H29A H 0.4271 0.7025 0.8310 0.149 Uiso 1 1 calc R
H29B H 0.4089 0.7841 0.9112 0.149 Uiso 1 1 calc R
C30 C 0.5658(5) 0.7242(6) 0.8662(5) 0.091(2) Uani 1 1 d .
H30A H 0.5898 0.6587 0.8366 0.109 Uiso 1 1 calc R
H30B H 0.5536 0.7181 0.9341 0.109 Uiso 1 1 calc R
C31 C 0.8380(6) 1.1795(7) 0.5659(6) 0.121(3) Uani 1 1 d .
H31A H 0.8877 1.2287 0.5800 0.145 Uiso 1 1 calc R
H31B H 0.8826 1.1421 0.5092 0.145 Uiso 1 1 calc R
C32 C 0.7443(8) 1.2265(10) 0.5529(8) 0.166(5) Uani 1 1 d .
H32A H 0.7644 1.2950 0.5280 0.199 Uiso 1 1 calc R
H32B H 0.7199 1.1891 0.5075 0.199 Uiso 1 1 calc R
C33 C 0.6576(8) 1.2288(10) 0.6403(9) 0.187(6) Uani 1 1 d .
H33A H 0.5834 1.2177 0.6332 0.224 Uiso 1 1 calc R
H33B H 0.6558 1.2939 0.6703 0.224 Uiso 1 1 calc R
C34 C 0.6829(7) 1.1472(9) 0.6981(6) 0.145(4) Uani 1 1 d .
H34A H 0.6827 1.1735 0.7588 0.174 Uiso 1 1 calc R
H34B H 0.6249 1.0944 0.7111 0.174 Uiso 1 1 calc R
C35 C 1.1275(6) 1.0739(7) 0.5820(6) 0.115(3) Uani 1 1 d .
H35A H 1.1144 1.0569 0.5233 0.138 Uiso 1 1 calc R
H35B H 1.1703 1.0189 0.5985 0.138 Uiso 1 1 calc R
C36 C 1.1909(13) 1.1681(12) 0.5697(10) 0.203(7) Uani 1 1 d .
H36A H 1.2680 1.1550 0.5706 0.243 Uiso 1 1 calc R
H36B H 1.1978 1.1996 0.5085 0.243 Uiso 1 1 calc R
C37 C 1.1323(7) 1.2311(9) 0.6431(11) 0.196(7) Uani 1 1 d .
H37A H 1.1009 1.2888 0.6189 0.235 Uiso 1 1 calc R
H37B H 1.1835 1.2560 0.6747 0.235 Uiso 1 1 calc R
C38 C 1.0373(8) 1.1698(7) 0.7117(7) 0.136(4) Uani 1 1 d .
H38A H 1.0595 1.1445 0.7645 0.163 Uiso 1 1 calc R
H38B H 0.9677 1.2103 0.7374 0.163 Uiso 1 1 calc R
Cl1 Cl 0.80495(12) 0.98853(11) 0.85528(10) 0.0667(5) Uani 1 1 d .
Cl2 Cl 0.89218(14) 0.85616(12) 0.65101(10) 0.0713(5) Uani 1 1 d .
O1 O 0.9943(2) 0.8027(2) 0.8231(2) 0.0369(8) Uani 1 1 d .
O2 O 0.6509(3) 0.8005(2) 0.8213(2) 0.0493(9) Uani 1 1 d .
O3 O 1.0196(4) 1.0899(4) 0.6584(3) 0.0970(16) Uani 1 1 d .
O4 O 0.7865(4) 1.1100(4) 0.6482(3) 0.0885(14) Uani 1 1 d .

loop_
_atom_site_aniso_label
_atom_site_aniso_U_11
_atom_site_aniso_U_22
_atom_site_aniso_U_33
_atom_site_aniso_U_23
_atom_site_aniso_U_13
_atom_site_aniso_U_12
Sc1 0.0487(6) 0.0181(5) 0.0567(6) -0.0016(4) -0.0201(4) 0.0015(4)
Li1 0.071(6) 0.041(6) 0.083(6) -0.005(5) -0.030(5) 0.002(5)
Si1 0.0818(11) 0.0457(12) 0.0702(11) -0.0221(9) -0.0185(8) 0.0064(9)
Si2 0.0874(11) 0.0261(9) 0.0525(9) -0.0033(7) -0.0169(7) 0.0022(8)
C1 0.046(3) 0.018(3) 0.074(3) -0.006(3) -0.027(2) 0.005(2)
C2 0.044(3) 0.039(4) 0.051(3) -0.005(3) -0.016(2) -0.004(2)
C3 0.043(3) 0.027(3) 0.058(3) -0.005(3) -0.018(2) 0.004(2)
C4 0.038(3) 0.038(3) 0.042(3) 0.006(2) -0.011(2) 0.008(2)
C5 0.088(4) 0.028(3) 0.044(3) -0.007(3) -0.014(3) -0.001(3)
C6 0.152(6) 0.051(5) 0.095(5) -0.020(4) -0.082(5) 0.043(5)
C7 0.213(11) 0.054(7) 0.079(5) -0.008(5) -0.067(6) 0.038(6)
C8 0.263(16) 0.030(6) 0.067(5) 0.002(4) -0.004(7) -0.020(7)
C9 0.218(12) 0.054(7) 0.119(7) -0.014(6) -0.006(7) -0.070(8)
C10 0.098(5) 0.053(5) 0.095(5) -0.032(4) 0.012(4) -0.027(4)
C11 0.097(4) 0.033(4) 0.051(3) -0.013(3) -0.016(3) 0.003(3)
C12 0.181(8) 0.106(8) 0.083(5) -0.018(5) -0.072(5) 0.080(6)
C13 0.301(16) 0.089(9) 0.093(8) -0.015(6) -0.092(8) 0.074(9)
C14 0.36(2) 0.082(9) 0.064(8) 0.001(6) -0.017(10) -0.017(11)
C15 0.309(17) 0.104(10) 0.071(8) -0.008(7) -0.006(8) -0.119(11)
C16 0.153(7) 0.119(8) 0.046(4) -0.007(4) 0.006(4) -0.094(6)
C17 0.262(10) 0.037(5) 0.061(4) 0.002(4) -0.033(5) -0.011(6)
C18 0.122(6) 0.080(6) 0.081(5) -0.024(4) -0.020(4) 0.040(4)
C19 0.109(5) 0.114(8) 0.084(5) -0.025(5) -0.044(4) -0.003(5)
C20 0.137(6) 0.140(9) 0.086(5) -0.018(5) -0.045(4) -0.054(6)
C21 0.177(8) 0.095(7) 0.057(4) -0.005(4) -0.016(4) 0.024(6)
C22 0.095(5) 0.126(8) 0.090(5) -0.034(5) -0.006(4) 0.063(5)
C23 0.047(3) 0.061(5) 0.133(5) 0.030(4) -0.041(3) -0.006(3)
C24 0.052(4) 0.129(8) 0.154(7) 0.038(6) -0.056(4) -0.009(4)
C25 0.086(6) 0.124(9) 0.231(10) 0.072(8) -0.087(6) -0.035(6)
C26 0.055(4) 0.072(6) 0.210(8) 0.055(6) -0.062(4) -0.018(4)
C27 0.077(5) 0.078(6) 0.239(10) 0.055(6) -0.093(5) 0.000(4)
C28 0.173(10) 0.148(12) 0.46(2) 0.137(14) -0.246(13) -0.064(9)
C29 0.089(5) 0.150(10) 0.160(7) 0.081(7) -0.078(5) -0.037(6)
C30 0.053(4) 0.080(6) 0.148(6) 0.054(5) -0.045(4) -0.030(4)
C31 0.090(5) 0.128(8) 0.112(6) 0.051(6) 0.004(4) 0.036(5)
C32 0.113(7) 0.178(13) 0.185(10) 0.084(9) -0.030(7) 0.035(7)
C33 0.120(8) 0.178(12) 0.223(12) 0.097(11) -0.015(8) 0.082(7)
C34 0.094(6) 0.181(12) 0.122(7) 0.055(7) 0.010(5) 0.004(7)
C35 0.102(6) 0.116(8) 0.101(6) 0.009(5) -0.003(4) 0.010(5)
C36 0.246(16) 0.158(15) 0.219(14) 0.074(12) -0.100(12) -0.110(14)
C37 0.072(6) 0.110(10) 0.355(19) -0.054(11) -0.008(8) -0.042(6)
C38 0.179(9) 0.095(8) 0.166(8) -0.008(7) -0.102(7) -0.037(7)
Cl1 0.0906(10) 0.0246(8) 0.0779(10) -0.0040(7) -0.0203(7) 0.0007(7)
Cl2 0.1072(12) 0.0338(9) 0.0689(9) 0.0024(7) -0.0259(8) 0.0023(8)
O1 0.0351(16) 0.0156(18) 0.0593(19) 0.0044(15) -0.0156(14) 0.0022(13)
O2 0.056(2) 0.015(2) 0.082(2) 0.0008(17) -0.0306(17) 0.0055(15)
O3 0.119(4) 0.062(4) 0.105(4) -0.001(3) -0.031(3) -0.025(3)
O4 0.099(3) 0.063(4) 0.094(3) -0.004(3) -0.021(3) 0.034(3)

loop_
_atom_type_symbol
_atom_type_description
_atom_type_scat_dispersion_real
_atom_type_scat_dispersion_imag
_atom_type_scat_source
C C 0.0033 0.0016 'International Tables Vol C Tables 4.2.6.8 and 6.1.1.4'
H H 0.0000 0.0000 'International Tables Vol C Tables 4.2.6.8 and 6.1.1.4'
Cl Cl 0.1484 0.1585 'International Tables Vol C Tables 4.2.6.8 and 6.1.1.4'
Li Li -0.0003 0.0001 'International Tables Vol C Tables 4.2.6.8 and 6.1.1.4'
O O 0.0106 0.0060 'International Tables Vol C Tables 4.2.6.8 and 6.1.1.4'
Sc Sc 0.2519 0.3716 'International Tables Vol C Tables 4.2.6.8 and 6.1.1.4'
Si Si 0.0817 0.0704 'International Tables Vol C Tables 4.2.6.8 and 6.1.1.4'

loop_
_geom_angle_atom_site_label_1
_geom_angle_atom_site_label_2
_geom_angle_atom_site_label_3
_geom_angle
C1 Sc1 Li1 139.7(2)
C1 Sc1 Cl1 98.42(13)
C1 Sc1 Cl2 178.53(14)
C4 Sc1 Li1 139.8(2)
C4 Sc1 C1 80.46(17)
C4 Sc1 Cl1 178.87(12)
C4 Sc1 Cl2 98.09(12)
Cl1 Sc1 Li1 41.29(16)
Cl1 Sc1 Cl2 83.03(6)
Cl2 Sc1 Li1 41.75(16)
O1 Sc1 Li1 88.46(17)
O1 Sc1 C1 90.76(14)
O1 Sc1 C4 90.44(14)
O1 Sc1 Cl1 89.64(9)
O1 Sc1 Cl2 89.03(9)
O2 Sc1 Li1 88.88(18)
O2 Sc1 C1 92.28(14)
O2 Sc1 C4 90.59(14)
O2 Sc1 Cl1 89.38(10)
O2 Sc1 Cl2 87.95(10)
O2 Sc1 O1 176.92(12)
Cl1 Li1 Sc1 47.19(19)
Cl1 Li1 Cl2 94.6(4)
Cl2 Li1 Sc1 47.46(19)
O3 Li1 Sc1 122.0(5)
O3 Li1 Cl1 111.1(4)
O3 Li1 Cl2 112.0(5)
O4 Li1 Sc1 134.8(4)
O4 Li1 Cl1 116.9(5)
O4 Li1 Cl2 119.3(4)
O4 Li1 O3 103.2(5)
C1 Si1 C20 108.4(3)
C1 Si1 C21 119.4(3)
C1 Si1 C22 108.2(3)
C20 Si1 C21 106.1(4)
C22 Si1 C20 110.8(5)
C22 Si1 C21 103.8(4)
C4 Si2 C18 107.5(3)
C17 Si2 C4 120.2(3)
C17 Si2 C18 104.2(4)
C17 Si2 C19 109.3(4)
C19 Si2 C4 108.6(3)
C19 Si2 C18 106.1(4)
Si1 C1 Sc1 123.7(3)
C2 C1 Sc1 108.0(3)
C2 C1 Si1 128.3(4)
C1 C2 C3 122.9(5)
C1 C2 C11 121.2(4)
C11 C2 C3 115.8(5)
C4 C3 C2 120.6(5)
C4 C3 C5 122.2(4)
C5 C3 C2 117.2(4)
Si2 C4 Sc1 126.0(2)
C3 C4 Sc1 108.1(3)
C3 C4 Si2 125.9(4)
C6 C5 C3 123.9(6)
C10 C5 C3 121.6(6)
C10 C5 C6 114.5(7)
C5 C6 H6 118.9
C5 C6 C7 122.3(8)
C7 C6 H6 118.9
C6 C7 H7 119.4
C8 C7 C6 121.2(10)
C8 C7 H7 119.4
C7 C8 H8 119.9
C7 C8 C9 120.2(10)
C9 C8 H8 119.9
C8 C9 H9 121.1
C10 C9 C8 117.8(11)
C10 C9 H9 121.1
C5 C10 C9 123.9(10)
C5 C10 H10 118.1
C9 C10 H10 118.1
C12 C11 C2 119.5(6)
C16 C11 C2 122.0(6)
C16 C11 C12 118.5(7)
C11 C12 H12 119.7
C11 C12 C13 120.7(9)
C13 C12 H12 119.7
C12 C13 H13 122.8
C14 C13 C12 114.3(11)
C14 C13 H13 122.8
C13 C14 H14 119.4
C15 C14 C13 121.2(14)
C15 C14 H14 119.4
C14 C15 H15 117.3
C14 C15 C16 125.5(14)
C16 C15 H15 117.3
C11 C16 H16 120.7
C15 C16 C11 118.6(10)
C15 C16 H16 120.7
Si2 C17 H17A 109.5
Si2 C17 H17B 109.5
Si2 C17 H17C 109.5
H17A C17 H17B 109.5
H17A C17 H17C 109.5
H17B C17 H17C 109.5
Si2 C18 H18A 109.5
Si2 C18 H18B 109.5
Si2 C18 H18C 109.5
H18A C18 H18B 109.5
H18A C18 H18C 109.5
H18B C18 H18C 109.5
Si2 C19 H19A 109.5
Si2 C19 H19B 109.5
Si2 C19 H19C 109.5
H19A C19 H19B 109.5
H19A C19 H19C 109.5
H19B C19 H19C 109.5
Si1 C20 H20A 109.5
Si1 C20 H20B 109.5
Si1 C20 H20C 109.5
H20A C20 H20B 109.5
H20A C20 H20C 109.5
H20B C20 H20C 109.5
Si1 C21 H21A 109.5
Si1 C21 H21B 109.5
Si1 C21 H21C 109.5
H21A C21 H21B 109.5
H21A C21 H21C 109.5
H21B C21 H21C 109.5
Si1 C22 H22A 109.5
Si1 C22 H22B 109.5
Si1 C22 H22C 109.5
H22A C22 H22B 109.5
H22A C22 H22C 109.5
H22B C22 H22C 109.5
H23A C23 H23B 109.2
C24 C23 H23A 111.4
C24 C23 H23B 111.4
O1 C23 H23A 111.4
O1 C23 H23B 111.4
O1 C23 C24 102.1(5)
C23 C24 H24A 109.2
C23 C24 H24B 109.2
H24A C24 H24B 107.9
C25 C24 C23 111.9(6)
C25 C24 H24A 109.2
C25 C24 H24B 109.2
C24 C25 H25A 111.6
C24 C25 H25B 111.6
C24 C25 C26 100.7(7)
H25A C25 H25B 109.4
C26 C25 H25A 111.6
C26 C25 H25B 111.6
C25 C26 H26A 111.0
C25 C26 H26B 111.0
H26A C26 H26B 109.0
O1 C26 C25 104.0(6)
O1 C26 H26A 111.0
O1 C26 H26B 111.0
H27A C27 H27B 108.9
C28 C27 H27A 110.9
C28 C27 H27B 110.9
O2 C27 H27A 110.9
O2 C27 H27B 110.9
O2 C27 C28 104.5(6)
C27 C28 H28A 109.6
C27 C28 H28B 109.6
H28A C28 H28B 108.1
C29 C28 C27 110.3(8)
C29 C28 H28A 109.6
C29 C28 H28B 109.6
C28 C29 H29A 109.9
C28 C29 H29B 109.9
C28 C29 C30 108.9(7)
H29A C29 H29B 108.3
C30 C29 H29A 109.9
C30 C29 H29B 109.9
C29 C30 H30A 110.7
C29 C30 H30B 110.7
C29 C30 O2 105.1(6)
H30A C30 H30B 108.8
O2 C30 H30A 110.7
O2 C30 H30B 110.7
H31A C31 H31B 109.0
C32 C31 H31A 110.9
C32 C31 H31B 110.9
C32 C31 O4 104.1(6)
O4 C31 H31A 110.9
O4 C31 H31B 110.9
C31 C32 H32A 110.2
C31 C32 H32B 110.2
H32A C32 H32B 108.5
C33 C32 C31 107.4(9)
C33 C32 H32A 110.2
C33 C32 H32B 110.2
C32 C33 H33A 110.5
C32 C33 H33B 110.5
C32 C33 C34 106.2(8)
H33A C33 H33B 108.7
C34 C33 H33A 110.5
C34 C33 H33B 110.5
C33 C34 H34A 110.2
C33 C34 H34B 110.2
H34A C34 H34B 108.5
O4 C34 C33 107.4(7)
O4 C34 H34A 110.2
O4 C34 H34B 110.2
H35A C35 H35B 108.6
C36 C35 H35A 110.5
C36 C35 H35B 110.5
O3 C35 H35A 110.5
O3 C35 H35B 110.5
O3 C35 C36 106.4(10)
C35 C36 H36A 110.0
C35 C36 H36B 110.0
H36A C36 H36B 108.4
C37 C36 C35 108.3(11)
C37 C36 H36A 110.0
C37 C36 H36B 110.0
C36 C37 H37A 110.4
C36 C37 H37B 110.4
C36 C37 C38 106.7(10)
H37A C37 H37B 108.6
C38 C37 H37A 110.4
C38 C37 H37B 110.4
C37 C38 H38A 110.7
C37 C38 H38B 110.7
H38A C38 H38B 108.8
O3 C38 C37 105.3(8)
O3 C38 H38A 110.7
O3 C38 H38B 110.7
Li1 Cl1 Sc1 91.5(3)
Li1 Cl2 Sc1 90.8(2)
C23 O1 Sc1 125.1(3)
C23 O1 C26 108.7(4)
C26 O1 Sc1 126.2(3)
C27 O2 Sc1 128.2(3)
C27 O2 C30 107.8(4)
C30 O2 Sc1 123.9(3)
C35 O3 Li1 132.9(6)
C38 O3 Li1 120.8(6)
C38 O3 C35 106.3(6)
C31 O4 Li1 122.8(5)
C34 O4 Li1 126.0(6)
C34 O4 C31 107.0(6)

loop_
_geom_bond_atom_site_label_1
_geom_bond_atom_site_label_2
_geom_bond_distance
Sc1 Li1 3.516(10)
Sc1 C1 2.278(5)
Sc1 C4 2.270(5)
Sc1 Cl1 2.5799(17)
Sc1 Cl2 2.5904(18)
Sc1 O1 2.171(3)
Sc1 O2 2.166(3)
Li1 Cl1 2.321(10)
Li1 Cl2 2.341(10)
Li1 O3 1.946(9)
Li1 O4 1.888(12)
Si1 C1 1.853(5)
Si1 C20 1.887(6)
Si1 C21 1.893(7)
Si1 C22 1.864(8)
Si2 C4 1.836(5)
Si2 C17 1.825(8)
Si2 C18 1.880(7)
Si2 C19 1.831(7)
C1 C2 1.336(7)
C2 C3 1.511(6)
C2 C11 1.507(8)
C3 C4 1.375(6)
C3 C5 1.485(7)
C5 C6 1.365(9)
C5 C10 1.352(7)
C6 H6 0.9500
C6 C7 1.380(11)
C7 H7 0.9500
C7 C8 1.279(13)
C8 H8 0.9500
C8 C9 1.381(15)
C9 H9 0.9500
C9 C10 1.371(12)
C10 H10 0.9500
C11 C12 1.379(9)
C11 C16 1.374(8)
C12 H12 0.9500
C12 C13 1.443(13)
C13 H13 0.9500
C13 C14 1.429(17)
C14 H14 0.9500
C14 C15 1.22(2)
C15 H15 0.9500
C15 C16 1.361(14)
C16 H16 0.9500
C17 H17A 0.9800
C17 H17B 0.9800
C17 H17C 0.9800
C18 H18A 0.9800
C18 H18B 0.9800
C18 H18C 0.9800
C19 H19A 0.9800
C19 H19B 0.9800
C19 H19C 0.9800
C20 H20A 0.9800
C20 H20B 0.9800
C20 H20C 0.9800
C21 H21A 0.9800
C21 H21B 0.9800
C21 H21C 0.9800
C22 H22A 0.9800
C22 H22B 0.9800
C22 H22C 0.9800
C23 H23A 0.9900
C23 H23B 0.9900
C23 C24 1.479(7)
C23 O1 1.435(7)
C24 H24A 0.9900
C24 H24B 0.9900
C24 C25 1.376(10)
C25 H25A 0.9900
C25 H25B 0.9900
C25 C26 1.511(10)
C26 H26A 0.9900
C26 H26B 0.9900
C26 O1 1.494(6)
C27 H27A 0.9900
C27 H27B 0.9900
C27 C28 1.456(9)
C27 O2 1.455(8)
C28 H28A 0.9900
C28 H28B 0.9900
C28 C29 1.339(12)
C29 H29A 0.9900
C29 H29B 0.9900
C29 C30 1.455(9)
C30 H30A 0.9900
C30 H30B 0.9900
C30 O2 1.468(6)
C31 H31A 0.9900
C31 H31B 0.9900
C31 C32 1.406(11)
C31 O4 1.504(8)
C32 H32A 0.9900
C32 H32B 0.9900
C32 C33 1.395(13)
C33 H33A 0.9900
C33 H33B 0.9900
C33 C34 1.492(13)
C34 H34A 0.9900
C34 H34B 0.9900
C34 O4 1.357(9)
C35 H35A 0.9900
C35 H35B 0.9900
C35 C36 1.476(12)
C35 O3 1.465(8)
C36 H36A 0.9900
C36 H36B 0.9900
C36 C37 1.397(16)
C37 H37A 0.9900
C37 H37B 0.9900
C37 C38 1.523(12)
C38 H38A 0.9900
C38 H38B 0.9900
C38 O3 1.418(9)
